data_1518385
loop_
_publ_author_name
'Tian, Wen-Jing'
'Qiu, Yu-Qin'
'Yao, Xiao-Jun'
'Chen, Hai-Feng'
'Dai, Yi'
'Zhang, Xiao-Kun'
'Yao, Xin-Sheng'

_publ_section_title
;
 Dioxasampsones A and B, two polycyclic polyprenylated acylphloroglucinols
 with unusual epoxy-ring-fused skeleton from Hypericum sampsonii.
;
_journal_issue 24
_journal_name_full 'Organic letters'
_journal_page_first 6346
_journal_page_last 6349
_journal_paper_doi 10.1021/ol503122m
_journal_volume 16
_journal_year 2014
_chemical_formula_sum 'C33 H42 O6'
_chemical_formula_weight 534.66
_chemical_name_systematic
; 
 ? 
;
_space_group_IT_number 4
_symmetry_cell_setting monoclinic
_symmetry_space_group_name_Hall 'P 2yb'
_symmetry_space_group_name_H-M 'P 1 21 1'
_atom_sites_solution_hydrogens geom
_atom_sites_solution_primary direct
_atom_sites_solution_secondary difmap
_audit_creation_method SHELXL-97
_cell_angle_alpha 90.00
_cell_angle_beta 103.862(2)
_cell_angle_gamma 90.00
_cell_formula_units_Z 2
_cell_length_a 7.6950(2)
_cell_length_b 20.3926(4)
_cell_length_c 9.0759(2)
_cell_measurement_reflns_used 5516
_cell_measurement_temperature 150(2)
_cell_measurement_theta_max 62.3730
_cell_measurement_theta_min 5.0080
_cell_volume 1382.72(6)
_computing_data_reduction 'Bruker SAINT'
_computing_structure_refinement 'SHELXL-97 (Sheldrick, 1997)'
_computing_structure_solution 'SHELXS-97 (Sheldrick, 1990)'
_diffrn_ambient_temperature 150(2)
_diffrn_measured_fraction_theta_full 0.989
_diffrn_measured_fraction_theta_max 0.990
_diffrn_measurement_device_type 'Xcalibur, Sapphire3, Gemini ultra'
_diffrn_measurement_method '\w scans'
_diffrn_radiation_monochromator graphite
_diffrn_radiation_source 'fine-focus sealed tube'
_diffrn_radiation_type CuK\a
_diffrn_radiation_wavelength 1.54178
_diffrn_reflns_av_R_equivalents 0.0239
_diffrn_reflns_av_sigmaI/netI 0.0339
_diffrn_reflns_limit_h_max 8
_diffrn_reflns_limit_h_min -8
_diffrn_reflns_limit_k_max 23
_diffrn_reflns_limit_k_min -23
_diffrn_reflns_limit_l_max 10
_diffrn_reflns_limit_l_min -9
_diffrn_reflns_number 8144
_diffrn_reflns_theta_full 62.45
_diffrn_reflns_theta_max 62.45
_diffrn_reflns_theta_min 5.02
_diffrn_standards_number 8211
_exptl_absorpt_coefficient_mu 0.697
_exptl_absorpt_correction_T_max 0.9336
_exptl_absorpt_correction_T_min 0.8182
_exptl_absorpt_correction_type multi-scan
_exptl_crystal_colour colorless
_exptl_crystal_density_diffrn 1.284
_exptl_crystal_density_method 'not measured'
_exptl_crystal_description block
_exptl_crystal_F_000 576
_exptl_crystal_size_max 0.30
_exptl_crystal_size_mid 0.20
_exptl_crystal_size_min 0.10
_refine_diff_density_max 0.145
_refine_diff_density_min -0.183
_refine_diff_density_rms 0.037
_refine_ls_abs_structure_details 'Flack H D (1983), Acta Cryst. A39, 876-881'
_refine_ls_abs_structure_Flack 0.04(13)
_refine_ls_extinction_method none
_refine_ls_goodness_of_fit_ref 0.797
_refine_ls_hydrogen_treatment mixed
_refine_ls_matrix_type full
_refine_ls_number_parameters 353
_refine_ls_number_reflns 4311
_refine_ls_number_restraints 1
_refine_ls_restrained_S_all 0.796
_refine_ls_R_factor_all 0.0319
_refine_ls_R_factor_gt 0.0306
_refine_ls_shift/su_max 0.000
_refine_ls_shift/su_mean 0.000
_refine_ls_structure_factor_coef Fsqd
_refine_ls_weighting_details 'calc w=1/[\s^2^(Fo^2^)+(0.1000P)^2^+0.0000P] where P=(Fo^2^+2Fc^2^)/3'
_refine_ls_weighting_scheme calc
_refine_ls_wR_factor_gt 0.0898
_refine_ls_wR_factor_ref 0.0928
_reflns_number_gt 4175
_reflns_number_total 4311
_reflns_threshold_expression >2sigma(I)
_cod_data_source_file ol503122m_si_002.cif
_cod_data_source_block 1
_cod_depositor_comments
;
          Adding full bibliography for 1518385.cif.

2019-03-17
Wrong Z value fixed.                 miguel
;
_cod_original_formula_units_Z 6
_cod_original_cell_volume 1382.72(5)
_cod_original_sg_symbol_H-M P21
_cod_database_code 1518385

loop_
_symmetry_equiv_pos_as_xyz
'x, y, z'
'-x, y+1/2, -z'

loop_
_atom_site_label
_atom_site_type_symbol
_atom_site_fract_x
_atom_site_fract_y
_atom_site_fract_z
_atom_site_U_iso_or_equiv
_atom_site_adp_type
_atom_site_occupancy
_atom_site_symmetry_multiplicity
_atom_site_calc_flag
_atom_site_refinement_flags
C6 C 0.2390(2) 0.43049(8) -0.28708(18) 0.0233(3) Uani 1 1 d .
C8 C 0.0468(2) 0.42467(9) -0.40607(18) 0.0250(4) Uani 1 1 d .
C9 C 0.4408(2) 0.30925(9) 0.13674(19) 0.0300(4) Uani 1 1 d .
C10 C 0.0643(2) 0.42651(10) -0.57094(19) 0.0326(4) Uani 1 1 d .
H10A H -0.0546 0.4227 -0.6398 0.049 Uiso 1 1 calc R
H10B H 0.1396 0.3900 -0.5885 0.049 Uiso 1 1 calc R
H10C H 0.1191 0.4681 -0.5898 0.049 Uiso 1 1 calc R
C11 C 0.4842(2) 0.25741(8) -0.26313(18) 0.0232(3) Uani 1 1 d .
H11A H 0.5442 0.2679 -0.3453 0.028 Uiso 1 1 calc R
H11B H 0.5721 0.2617 -0.1642 0.028 Uiso 1 1 calc R
C12 C 0.1156(2) 0.34373(9) 0.0629(2) 0.0302(4) Uani 1 1 d .
H12A H 0.1540 0.3814 0.1317 0.036 Uiso 1 1 calc R
H12B H -0.0079 0.3311 0.0655 0.036 Uiso 1 1 calc R
C13 C -0.0721(2) 0.48248(9) -0.3814(2) 0.0324(4) Uani 1 1 d .
H13A H -0.1891 0.4792 -0.4534 0.049 Uiso 1 1 calc R
H13B H -0.0148 0.5239 -0.3977 0.049 Uiso 1 1 calc R
H13C H -0.0879 0.4811 -0.2775 0.049 Uiso 1 1 calc R
C14 C 0.1975(2) 0.42628(8) -0.12918(18) 0.0217(3) Uani 1 1 d .
C15 C 0.6070(2) 0.46656(8) -0.08410(19) 0.0277(4) Uani 1 1 d .
H15A H 0.5607 0.4237 -0.0791 0.033 Uiso 1 1 calc R
C16 C 0.1302(2) 0.35919(8) -0.10048(18) 0.0235(3) Uani 1 1 d .
C17 C 0.2106(2) 0.17323(9) -0.5637(2) 0.0305(4) Uani 1 1 d .
H17A H 0.2290 0.1257 -0.5650 0.046 Uiso 1 1 calc R
H17B H 0.3046 0.1955 -0.6010 0.046 Uiso 1 1 calc R
H17C H 0.0933 0.1842 -0.6292 0.046 Uiso 1 1 calc R
C18 C 0.2182(2) 0.19554(8) -0.40128(18) 0.0229(3) Uani 1 1 d .
C19 C 0.4042(2) 0.18798(8) -0.28316(18) 0.0228(3) Uani 1 1 d .
H19A H 0.3751 0.1770 -0.1844 0.027 Uiso 1 1 calc R
C20 C 0.2776(2) 0.30942(8) -0.11616(18) 0.0216(3) Uani 1 1 d .
C21 C -0.0532(2) 0.36017(9) -0.37963(19) 0.0262(4) Uani 1 1 d .
H21A H -0.1816 0.3686 -0.4303 0.031 Uiso 1 1 calc R
C22 C 0.5397(2) 0.13538(8) -0.3060(2) 0.0284(4) Uani 1 1 d .
C23 C 0.5118(2) 0.51134(8) -0.18884(19) 0.0258(4) Uani 1 1 d .
C24 C -0.0075(2) 0.29581(9) -0.4511(2) 0.0281(4) Uani 1 1 d .
H24A H -0.0827 0.2606 -0.4237 0.034 Uiso 1 1 calc R
H24B H -0.0437 0.3009 -0.5627 0.034 Uiso 1 1 calc R
C25 C 0.7682(2) 0.48384(9) 0.0126(2) 0.0317(4) Uani 1 1 d .
H25A H 0.8326 0.4526 0.0823 0.038 Uiso 1 1 calc R
C26 C -0.0516(2) 0.34946(8) -0.2127(2) 0.0261(4) Uani 1 1 d .
H26A H -0.0933 0.3043 -0.2008 0.031 Uiso 1 1 calc R
H26B H -0.1387 0.3800 -0.1851 0.031 Uiso 1 1 calc R
C27 C 0.3222(2) 0.30286(8) -0.27046(18) 0.0201(3) Uani 1 1 d .
C28 C 0.4919(3) 0.36585(12) 0.2477(2) 0.0410(5) Uani 1 1 d .
H28A H 0.4047 0.4014 0.2188 0.062 Uiso 1 1 calc R
H28B H 0.6113 0.3818 0.2453 0.062 Uiso 1 1 calc R
H28C H 0.4926 0.3508 0.3503 0.062 Uiso 1 1 calc R
C29 C 0.2456(2) 0.28579(10) 0.10366(19) 0.0295(4) Uani 1 1 d .
H29A H 0.2192 0.2563 0.1837 0.035 Uiso 1 1 calc R
C30 C 0.5805(3) 0.57441(9) -0.1914(2) 0.0346(4) Uani 1 1 d .
H30A H 0.5170 0.6058 -0.2614 0.042 Uiso 1 1 calc R
C31 C 0.3402(2) 0.49539(9) -0.30126(18) 0.0247(4) Uani 1 1 d .
C32 C 0.7024(2) 0.13607(10) -0.1700(2) 0.0371(4) Uani 1 1 d .
H32A H 0.7884 0.1027 -0.1844 0.056 Uiso 1 1 calc R
H32B H 0.6637 0.1266 -0.0769 0.056 Uiso 1 1 calc R
H32C H 0.7593 0.1794 -0.1617 0.056 Uiso 1 1 calc R
C33 C 0.3579(2) 0.37337(8) -0.31715(16) 0.0202(3) Uani 1 1 d .
C34 C 0.4619(3) 0.06623(9) -0.3199(3) 0.0389(4) Uani 1 1 d .
H34A H 0.5532 0.0350 -0.3343 0.058 Uiso 1 1 calc R
H34B H 0.3586 0.0642 -0.4073 0.058 Uiso 1 1 calc R
H34C H 0.4241 0.0552 -0.2273 0.058 Uiso 1 1 calc R
C35 C 0.8362(3) 0.54648(10) 0.0083(2) 0.0372(4) Uani 1 1 d .
H35A H 0.9475 0.5583 0.0741 0.045 Uiso 1 1 calc R
C36 C 0.0762(2) 0.15803(9) -0.3424(2) 0.0313(4) Uani 1 1 d .
H36A H 0.1030 0.1110 -0.3399 0.047 Uiso 1 1 calc R
H36B H -0.0420 0.1659 -0.4098 0.047 Uiso 1 1 calc R
H36C H 0.0768 0.1732 -0.2398 0.047 Uiso 1 1 calc R
C37 C 0.7404(3) 0.59168(10) -0.0928(3) 0.0426(5) Uani 1 1 d .
H37A H 0.7848 0.6351 -0.0945 0.051 Uiso 1 1 calc R
C38 C 0.1881(2) 0.27198(8) -0.40917(18) 0.0227(3) Uani 1 1 d .
H38A H 0.2357 0.2858 -0.4977 0.027 Uiso 1 1 calc R
C39 C 0.5732(3) 0.25300(11) 0.1777(2) 0.0402(5) Uani 1 1 d .
H39A H 0.6955 0.2702 0.1979 0.060 Uiso 1 1 calc R
H39B H 0.5544 0.2218 0.0932 0.060 Uiso 1 1 calc R
H39C H 0.5550 0.2307 0.2685 0.060 Uiso 1 1 calc R
O2 O 0.59831(16) 0.15230(6) -0.44080(15) 0.0328(3) Uani 1 1 d .
H2A H 0.6300 0.1182 -0.4791 0.049 Uiso 1 1 calc R
O6 O 0.23159(15) 0.25343(6) -0.04221(13) 0.0253(3) Uani 1 1 d .
O3 O 0.21003(16) 0.47312(6) -0.04541(13) 0.0293(3) Uani 1 1 d .
O1 O 0.28058(17) 0.53411(6) -0.40313(15) 0.0355(3) Uani 1 1 d .
O4 O 0.46856(16) 0.38459(6) -0.38882(13) 0.0263(3) Uani 1 1 d .
O5 O 0.44160(15) 0.33287(5) -0.01512(12) 0.0234(3) Uani 1 1 d .

loop_
_atom_site_aniso_label
_atom_site_aniso_U_11
_atom_site_aniso_U_22
_atom_site_aniso_U_33
_atom_site_aniso_U_23
_atom_site_aniso_U_13
_atom_site_aniso_U_12
C6 0.0247(8) 0.0240(8) 0.0217(8) 0.0024(7) 0.0068(6) 0.0034(7)
C8 0.0242(8) 0.0263(9) 0.0235(8) 0.0020(7) 0.0039(7) 0.0036(7)
C9 0.0335(9) 0.0364(10) 0.0190(8) 0.0051(7) 0.0043(7) -0.0019(8)
C10 0.0336(9) 0.0396(10) 0.0225(8) 0.0027(8) 0.0028(7) 0.0005(8)
C11 0.0183(7) 0.0243(8) 0.0272(8) 0.0009(7) 0.0055(6) 0.0003(6)
C12 0.0324(9) 0.0337(10) 0.0280(9) 0.0015(7) 0.0142(8) -0.0012(7)
C13 0.0281(9) 0.0311(10) 0.0366(9) 0.0042(8) 0.0048(7) 0.0082(7)
C14 0.0199(7) 0.0244(8) 0.0211(7) 0.0018(7) 0.0056(6) 0.0033(6)
C15 0.0287(9) 0.0235(8) 0.0320(9) -0.0026(7) 0.0092(7) -0.0028(7)
C16 0.0251(8) 0.0264(8) 0.0213(8) 0.0007(7) 0.0102(7) 0.0006(7)
C17 0.0350(9) 0.0267(9) 0.0298(9) -0.0052(7) 0.0081(7) -0.0019(7)
C18 0.0217(8) 0.0232(8) 0.0245(8) -0.0023(6) 0.0071(6) -0.0024(6)
C19 0.0218(8) 0.0229(8) 0.0258(8) 0.0012(6) 0.0097(6) -0.0002(6)
C20 0.0194(7) 0.0227(8) 0.0225(8) 0.0006(7) 0.0044(6) -0.0025(6)
C21 0.0198(8) 0.0288(9) 0.0290(8) 0.0004(7) 0.0037(7) 0.0021(7)
C22 0.0270(9) 0.0245(9) 0.0369(9) 0.0025(7) 0.0141(7) 0.0015(7)
C23 0.0295(9) 0.0224(8) 0.0285(8) -0.0025(7) 0.0131(7) -0.0004(7)
C24 0.0223(8) 0.0302(9) 0.0294(9) -0.0039(7) 0.0011(7) 0.0014(7)
C25 0.0307(9) 0.0316(9) 0.0324(9) -0.0043(7) 0.0066(7) 0.0009(7)
C26 0.0199(8) 0.0263(9) 0.0337(9) 0.0011(7) 0.0096(7) 0.0019(6)
C27 0.0177(7) 0.0227(8) 0.0203(7) -0.0011(6) 0.0053(6) 0.0016(6)
C28 0.0474(12) 0.0536(13) 0.0218(9) -0.0093(9) 0.0078(8) -0.0081(9)
C29 0.0345(9) 0.0351(9) 0.0217(8) 0.0045(7) 0.0123(7) -0.0019(8)
C30 0.0454(11) 0.0247(9) 0.0350(9) 0.0001(7) 0.0122(8) -0.0030(8)
C31 0.0293(8) 0.0230(8) 0.0248(8) 0.0012(7) 0.0122(7) 0.0020(7)
C32 0.0282(9) 0.0356(10) 0.0472(11) 0.0054(9) 0.0083(8) 0.0120(8)
C33 0.0212(8) 0.0234(8) 0.0157(7) -0.0024(6) 0.0037(6) -0.0013(6)
C34 0.0383(10) 0.0245(9) 0.0569(12) 0.0003(9) 0.0175(9) 0.0009(8)
C35 0.0359(10) 0.0391(10) 0.0379(10) -0.0156(8) 0.0112(8) -0.0109(8)
C36 0.0278(9) 0.0320(9) 0.0343(9) 0.0025(7) 0.0077(7) -0.0069(7)
C37 0.0521(12) 0.0275(10) 0.0487(12) -0.0059(9) 0.0132(10) -0.0144(9)
C38 0.0206(8) 0.0258(8) 0.0213(7) -0.0014(6) 0.0042(6) -0.0002(6)
C39 0.0387(10) 0.0489(12) 0.0299(9) 0.0122(9) 0.0025(8) 0.0051(9)
O2 0.0346(7) 0.0291(7) 0.0406(7) -0.0039(5) 0.0208(6) 0.0019(5)
O6 0.0293(6) 0.0237(6) 0.0243(5) 0.0034(5) 0.0093(5) -0.0037(5)
O3 0.0336(7) 0.0264(6) 0.0304(6) -0.0040(5) 0.0125(5) 0.0017(5)
O1 0.0386(7) 0.0294(7) 0.0382(7) 0.0127(6) 0.0087(6) 0.0008(5)
O4 0.0291(6) 0.0283(6) 0.0252(6) -0.0008(5) 0.0140(5) -0.0015(5)
O5 0.0254(6) 0.0268(6) 0.0173(6) 0.0015(4) 0.0041(5) -0.0029(5)

loop_
_atom_type_symbol
_atom_type_description
_atom_type_scat_dispersion_real
_atom_type_scat_dispersion_imag
_atom_type_scat_source
C C 0.0181 0.0091 'International Tables Vol C Tables 4.2.6.8 and 6.1.1.4'
H H 0.0000 0.0000 'International Tables Vol C Tables 4.2.6.8 and 6.1.1.4'
O O 0.0492 0.0322 'International Tables Vol C Tables 4.2.6.8 and 6.1.1.4'

loop_
_geom_angle_atom_site_label_1
_geom_angle_atom_site_label_2
_geom_angle_atom_site_label_3
_geom_angle
C33 C6 C14 112.64(13)
C33 C6 C31 107.29(12)
C14 C6 C31 110.06(13)
C33 C6 C8 108.23(13)
C14 C6 C8 104.90(12)
C31 C6 C8 113.82(13)
C10 C8 C13 108.46(14)
C10 C8 C21 109.28(14)
C13 C8 C21 106.79(13)
C10 C8 C6 111.74(13)
C13 C8 C6 109.10(13)
C21 C8 C6 111.31(12)
O5 C9 C28 108.37(15)
O5 C9 C39 108.99(14)
C28 C9 C39 111.04(16)
O5 C9 C29 98.24(12)
C28 C9 C29 116.86(16)
C39 C9 C29 112.31(16)
C19 C11 C27 104.58(12)
C29 C12 C16 101.25(13)
O3 C14 C16 125.94(14)
O3 C14 C6 122.43(15)
C16 C14 C6 111.52(13)
C25 C15 C23 120.75(16)
C14 C16 C26 107.39(13)
C14 C16 C12 117.24(14)
C26 C16 C12 110.25(13)
C14 C16 C20 106.78(13)
C26 C16 C20 115.12(13)
C12 C16 C20 100.21(13)
C36 C18 C17 108.78(14)
C36 C18 C38 113.63(14)
C17 C18 C38 106.21(13)
C36 C18 C19 108.74(13)
C17 C18 C19 116.41(13)
C38 C18 C19 103.13(13)
C11 C19 C22 113.06(13)
C11 C19 C18 105.25(13)
C22 C19 C18 120.59(14)
O6 C20 O5 104.19(12)
O6 C20 C27 120.18(14)
O5 C20 C27 104.85(12)
O6 C20 C16 102.29(12)
O5 C20 C16 105.67(13)
C27 C20 C16 118.10(13)
C26 C21 C24 110.30(14)
C26 C21 C8 112.54(14)
C24 C21 C8 118.62(14)
O2 C22 C34 110.27(15)
O2 C22 C32 108.63(13)
C34 C22 C32 107.69(16)
O2 C22 C19 107.80(13)
C34 C22 C19 112.91(14)
C32 C22 C19 109.46(14)
C30 C23 C15 118.49(16)
C30 C23 C31 117.73(16)
C15 C23 C31 123.78(15)
C38 C24 C21 118.22(14)
C35 C25 C15 120.34(18)
C21 C26 C16 115.45(13)
C20 C27 C33 105.34(12)
C20 C27 C11 111.74(13)
C33 C27 C11 112.15(13)
C20 C27 C38 121.77(13)
C33 C27 C38 106.38(12)
C11 C27 C38 99.45(12)
O6 C29 C12 103.13(13)
O6 C29 C9 100.03(13)
C12 C29 C9 110.95(15)
C37 C30 C23 120.46(18)
O1 C31 C23 119.07(16)
O1 C31 C6 120.59(15)
C23 C31 C6 120.34(14)
O4 C33 C27 121.21(14)
O4 C33 C6 118.35(14)
C27 C33 C6 120.16(13)
C25 C35 C37 119.25(18)
C35 C37 C30 120.68(18)
C24 C38 C27 119.42(14)
C24 C38 C18 116.61(13)
C27 C38 C18 107.57(12)
C20 O6 C29 95.35(12)
C20 O5 C9 106.71(11)

loop_
_geom_bond_atom_site_label_1
_geom_bond_atom_site_label_2
_geom_bond_distance
C6 C33 1.545(2)
C6 C14 1.543(2)
C6 C31 1.556(2)
C6 C8 1.613(2)
C8 C10 1.535(2)
C8 C13 1.541(2)
C8 C21 1.571(2)
C9 O5 1.4616(19)
C9 C28 1.520(3)
C9 C39 1.520(3)
C9 C29 1.536(3)
C11 C19 1.537(2)
C11 C27 1.542(2)
C12 C29 1.535(3)
C12 C16 1.546(2)
C14 O3 1.210(2)
C14 C16 1.507(2)
C15 C25 1.382(3)
C15 C23 1.393(3)
C16 C26 1.533(2)
C16 C20 1.554(2)
C17 C18 1.530(2)
C18 C36 1.531(2)
C18 C38 1.575(2)
C18 C19 1.577(2)
C19 C22 1.544(2)
C20 O6 1.412(2)
C20 O5 1.4516(19)
C20 C27 1.525(2)
C21 C26 1.528(2)
C21 C24 1.542(2)
C22 O2 1.443(2)
C22 C34 1.525(3)
C22 C32 1.533(3)
C23 C30 1.393(2)
C23 C31 1.499(2)
C24 C38 1.540(2)
C25 C35 1.385(3)
C27 C33 1.542(2)
C27 C38 1.557(2)
C29 O6 1.460(2)
C30 C37 1.382(3)
C31 O1 1.219(2)
C33 O4 1.211(2)
C35 C37 1.382(3)
